data_7219871
loop_
_publ_author_name
'Zhang, Sheng'
'Liu, Xiangyu'
'Yang, Qi'
'Wei, Qing'
'Xie, Gang'
'Chen, Sanping'

_publ_section_title
;
 Mixed-metal--organic frameworks (M&#x2032;MOFs) from 1D to 3D based on
 the &#x201C;organic&#x201D; connectivity and the inorganic connectivity:
 syntheses, structures and magnetic properties
;
_journal_issue 17
_journal_name_full CrystEngComm
_journal_page_first 3312
_journal_paper_doi 10.1039/C5CE00126A
_journal_volume 17
_journal_year 2015
_chemical_formula_sum 'C12 H24 Cl2 Cu N4 O18 Sr2'
_chemical_formula_weight 822.03
_chemical_name_systematic
; 
 ? 
;
_space_group_IT_number 2
_symmetry_cell_setting triclinic
_symmetry_space_group_name_Hall '-P 1'
_symmetry_space_group_name_H-M 'P -1'
_atom_sites_solution_hydrogens geom
_atom_sites_solution_primary direct
_atom_sites_solution_secondary difmap
_audit_creation_method SHELXL-97
_audit_update_record
;
2015-03-10 deposited with the CCDC.
2015-03-11 downloaded from the CCDC.
;
_cell_angle_alpha 83.4050(10)
_cell_angle_beta 80.9610(10)
_cell_angle_gamma 81.5450(10)
_cell_formula_units_Z 1
_cell_length_a 6.5961(5)
_cell_length_b 7.7866(6)
_cell_length_c 13.4353(11)
_cell_measurement_reflns_used 3524
_cell_measurement_temperature 296(2)
_cell_measurement_theta_max 25.10
_cell_measurement_theta_min 1.96
_cell_volume 671.10(9)
_computing_structure_refinement 'SHELXL-97 (Sheldrick, 1997)'
_computing_structure_solution 'SHELXS-97 (Sheldrick, 1990)'
_diffrn_ambient_temperature 296(2)
_diffrn_measured_fraction_theta_full 0.991
_diffrn_measured_fraction_theta_max 0.991
_diffrn_radiation_monochromator graphite
_diffrn_radiation_source 'fine-focus sealed tube'
_diffrn_radiation_type MoK\a
_diffrn_radiation_wavelength 0.71073
_diffrn_reflns_av_R_equivalents 0.0129
_diffrn_reflns_av_sigmaI/netI 0.0283
_diffrn_reflns_limit_h_max 7
_diffrn_reflns_limit_h_min -7
_diffrn_reflns_limit_k_max 9
_diffrn_reflns_limit_k_min -8
_diffrn_reflns_limit_l_max 13
_diffrn_reflns_limit_l_min -15
_diffrn_reflns_number 3430
_diffrn_reflns_theta_full 25.00
_diffrn_reflns_theta_max 25.00
_diffrn_reflns_theta_min 2.66
_exptl_absorpt_coefficient_mu 5.029
_exptl_absorpt_correction_T_max 0.9019
_exptl_absorpt_correction_T_min 0.7973
_exptl_absorpt_correction_type multi-scan
_exptl_absorpt_process_details SADABS
_exptl_crystal_colour pink
_exptl_crystal_density_diffrn 2.034
_exptl_crystal_density_method 'not measured'
_exptl_crystal_description block
_exptl_crystal_F_000 407
_exptl_crystal_size_max 0.27
_exptl_crystal_size_mid 0.19
_exptl_crystal_size_min 0.12
_refine_diff_density_max 0.592
_refine_diff_density_min -0.522
_refine_diff_density_rms 0.080
_refine_ls_extinction_method none
_refine_ls_goodness_of_fit_ref 1.075
_refine_ls_hydrogen_treatment mixed
_refine_ls_matrix_type full
_refine_ls_number_parameters 186
_refine_ls_number_reflns 2332
_refine_ls_number_restraints 0
_refine_ls_restrained_S_all 1.075
_refine_ls_R_factor_all 0.0341
_refine_ls_R_factor_gt 0.0287
_refine_ls_shift/su_max 0.000
_refine_ls_shift/su_mean 0.000
_refine_ls_structure_factor_coef Fsqd
_refine_ls_weighting_details 'calc w=1/[\s^2^(Fo^2^)+(0.0400P)^2^+0.2680P] where P=(Fo^2^+2Fc^2^)/3'
_refine_ls_weighting_scheme calc
_refine_ls_wR_factor_gt 0.0701
_refine_ls_wR_factor_ref 0.0727
_reflns_number_gt 2102
_reflns_number_total 2332
_reflns_threshold_expression >2sigma(I)
_cod_data_source_file c5ce00126a2.cif
_cod_data_source_block 8
_cod_depositor_comments 'Adding full bibliography for 7219869--7219878.cif.'
_cod_original_sg_symbol_H-M p-1
_cod_database_code 7219871

loop_
_symmetry_equiv_pos_as_xyz
'x, y, z'
'-x, -y, -z'

loop_
_atom_site_label
_atom_site_type_symbol
_atom_site_fract_x
_atom_site_fract_y
_atom_site_fract_z
_atom_site_U_iso_or_equiv
_atom_site_adp_type
_atom_site_occupancy
_atom_site_symmetry_multiplicity
_atom_site_calc_flag
_atom_site_refinement_flags
Sr1 Sr 0.26804(5) 0.61716(4) 0.39958(2) 0.02396(12) Uani 1 1 d .
Cu1 Cu 0.0000 0.5000 1.0000 0.02674(16) Uani 1 2 d S
C1 C 0.3360(5) 0.7285(5) 0.9227(3) 0.0279(8) Uani 1 1 d .
C2 C 0.4482(5) 0.8209(5) 0.8443(3) 0.0318(8) Uani 1 1 d .
C3 C 0.2789(5) 0.7273(4) 0.7298(2) 0.0201(7) Uani 1 1 d .
C4 C 0.1583(5) 0.6409(4) 0.8076(2) 0.0209(7) Uani 1 1 d .
C5 C -0.0150(5) 0.5432(4) 0.7937(2) 0.0247(7) Uani 1 1 d .
C6 C 0.2724(5) 0.7143(4) 0.6189(2) 0.0225(7) Uani 1 1 d .
Cl1 Cl 0.25874(14) 0.20453(13) 0.94707(8) 0.0405(2) Uani 1 1 d .
N1 N 0.1882(4) 0.6411(3) 0.90413(19) 0.0213(6) Uani 1 1 d .
N2 N 0.4208(4) 0.8218(4) 0.7485(2) 0.0282(7) Uani 1 1 d .
O1 O 0.5664(7) 0.8301(5) 0.3744(4) 0.1056(17) Uani 1 1 d .
H1B H 0.5903 0.8600 0.3187 0.158 Uiso 1 1 d R
H1A H 0.4919 0.9391 0.3842 0.158 Uiso 1 1 d R
O3 O 0.1602(4) 0.8282(3) 0.57119(18) 0.0343(6) Uani 1 1 d .
O4 O 0.3891(4) 0.5908(3) 0.58025(18) 0.0313(6) Uani 1 1 d .
O5 O -0.1201(4) 0.4865(3) 0.87538(17) 0.0298(6) Uani 1 1 d .
O6 O -0.0443(4) 0.5267(4) 0.70713(18) 0.0371(6) Uani 1 1 d .
O7 O 0.4257(4) 0.6257(4) 0.21601(19) 0.0394(7) Uani 1 1 d .
O2 O 0.0970(6) 0.9072(4) 0.3323(2) 0.0714(11) Uani 1 1 d .
O9 O 0.1451(4) 0.3299(4) 0.4966(2) 0.0435(7) Uani 1 1 d .
O10 O 0.0896(5) 0.9594(4) 0.1329(2) 0.0578(9) Uani 1 1 d .
H1 H 0.356(6) 0.729(5) 0.991(3) 0.052(13) Uiso 1 1 d .
H2 H 0.548(3) 0.899(2) 0.8591(12) 0.047(11) Uiso 1 1 d .
H9A H 0.2340 0.2579 0.5371 0.071 Uiso 1 1 d R
H9B H 0.1032 0.2415 0.4696 0.071 Uiso 1 1 d R
H7B H 0.3436 0.6031 0.1818 0.071 Uiso 1 1 d R
H7A H 0.5112 0.6925 0.1687 0.071 Uiso 1 1 d R
H2B H 0.0021 0.9907 0.3633 0.071 Uiso 1 1 d R
H9WB H 0.0009 0.9136 0.1043 0.071 Uiso 1 1 d R
H10W H 0.1329 1.0190 0.0822 0.071 Uiso 1 1 d R
H2A H 0.1340 0.9384 0.2767 0.071 Uiso 1 1 d R

loop_
_atom_site_aniso_label
_atom_site_aniso_U_11
_atom_site_aniso_U_22
_atom_site_aniso_U_33
_atom_site_aniso_U_23
_atom_site_aniso_U_13
_atom_site_aniso_U_12
Sr1 0.02357(18) 0.0299(2) 0.01879(19) -0.00048(13) -0.00526(12) -0.00384(13)
Cu1 0.0291(3) 0.0400(4) 0.0143(3) 0.0010(2) -0.0046(2) -0.0158(3)
C1 0.0323(19) 0.035(2) 0.0194(19) -0.0059(15) -0.0069(15) -0.0077(16)
C2 0.0312(19) 0.037(2) 0.032(2) -0.0065(16) -0.0068(16) -0.0140(17)
C3 0.0199(15) 0.0207(17) 0.0189(17) -0.0029(13) -0.0026(13) 0.0006(13)
C4 0.0223(16) 0.0218(17) 0.0194(17) -0.0031(13) -0.0050(13) -0.0025(13)
C5 0.0286(18) 0.0293(19) 0.0180(18) -0.0032(14) -0.0057(14) -0.0067(15)
C6 0.0218(16) 0.0265(19) 0.0201(18) -0.0021(14) -0.0027(13) -0.0064(14)
Cl1 0.0336(5) 0.0372(5) 0.0498(6) -0.0009(4) -0.0011(4) -0.0092(4)
N1 0.0217(13) 0.0283(16) 0.0148(14) -0.0040(11) -0.0036(11) -0.0039(12)
N2 0.0311(16) 0.0336(17) 0.0220(16) -0.0021(12) -0.0033(12) -0.0124(13)
O1 0.112(3) 0.085(3) 0.142(4) 0.073(3) -0.094(3) -0.068(3)
O3 0.0431(15) 0.0347(15) 0.0241(14) -0.0023(11) -0.0108(11) 0.0042(12)
O4 0.0315(13) 0.0395(15) 0.0213(13) -0.0085(11) -0.0048(10) 0.0062(11)
O5 0.0301(13) 0.0450(15) 0.0175(13) 0.0005(11) -0.0053(10) -0.0165(12)
O6 0.0440(15) 0.0565(18) 0.0174(13) -0.0031(11) -0.0058(11) -0.0270(13)
O7 0.0278(13) 0.0631(19) 0.0268(15) 0.0013(13) -0.0020(11) -0.0107(13)
O2 0.110(3) 0.052(2) 0.0320(18) 0.0042(14) -0.0014(18) 0.040(2)
O9 0.0396(15) 0.0433(17) 0.0513(18) 0.0069(13) -0.0197(13) -0.0123(13)
O10 0.076(2) 0.067(2) 0.0375(18) 0.0075(15) -0.0202(16) -0.0285(18)

loop_
_atom_type_symbol
_atom_type_description
_atom_type_scat_dispersion_real
_atom_type_scat_dispersion_imag
_atom_type_scat_source
C C 0.0033 0.0016 'International Tables Vol C Tables 4.2.6.8 and 6.1.1.4'
H H 0.0000 0.0000 'International Tables Vol C Tables 4.2.6.8 and 6.1.1.4'
Cl Cl 0.1484 0.1585 'International Tables Vol C Tables 4.2.6.8 and 6.1.1.4'
Cu Cu 0.3201 1.2651 'International Tables Vol C Tables 4.2.6.8 and 6.1.1.4'
N N 0.0061 0.0033 'International Tables Vol C Tables 4.2.6.8 and 6.1.1.4'
O O 0.0106 0.0060 'International Tables Vol C Tables 4.2.6.8 and 6.1.1.4'
Sr Sr -1.5307 3.2498 'International Tables Vol C Tables 4.2.6.8 and 6.1.1.4'

loop_
_geom_angle_atom_site_label_1
_geom_angle_atom_site_label_2
_geom_angle_atom_site_label_3
_geom_angle
_geom_angle_site_symmetry_1
_geom_angle_site_symmetry_3
O2 Sr1 O7 79.22(9) . .
O2 Sr1 O4 148.12(11) . 2_666
O7 Sr1 O4 81.44(8) . 2_666
O2 Sr1 O9 136.27(11) . .
O7 Sr1 O9 120.81(9) . .
O4 Sr1 O9 75.58(8) 2_666 .
O2 Sr1 O6 87.11(11) . 2_566
O7 Sr1 O6 69.04(8) . 2_566
O4 Sr1 O6 109.19(8) 2_666 2_566
O9 Sr1 O6 68.63(8) . 2_566
O2 Sr1 O4 118.31(9) . .
O7 Sr1 O4 138.91(8) . .
O4 Sr1 O4 64.53(8) 2_666 .
O9 Sr1 O4 73.81(8) . .
O6 Sr1 O4 142.14(8) 2_566 .
O2 Sr1 O1 75.28(13) . .
O7 Sr1 O1 73.22(13) . .
O4 Sr1 O1 74.99(11) 2_666 .
O9 Sr1 O1 144.65(9) . .
O6 Sr1 O1 140.68(11) 2_566 .
O4 Sr1 O1 76.12(11) . .
O2 Sr1 O9 71.85(10) . 2_566
O7 Sr1 O9 134.40(8) . 2_566
O4 Sr1 O9 137.90(8) 2_666 2_566
O9 Sr1 O9 67.06(10) . 2_566
O6 Sr1 O9 74.94(8) 2_566 2_566
O4 Sr1 O9 86.42(8) . 2_566
O1 Sr1 O9 128.98(13) . 2_566
O2 Sr1 O3 73.83(9) . .
O7 Sr1 O3 142.90(8) . .
O4 Sr1 O3 109.26(7) 2_666 .
O9 Sr1 O3 96.28(8) . .
O6 Sr1 O3 133.03(8) 2_566 .
O4 Sr1 O3 46.49(7) . .
O1 Sr1 O3 75.59(13) . .
O9 Sr1 O3 58.49(7) 2_566 .
O2 Sr1 Sr1 141.35(9) . 2_666
O7 Sr1 Sr1 111.19(6) . 2_666
O4 Sr1 Sr1 32.52(5) 2_666 2_666
O9 Sr1 Sr1 71.81(6) . 2_666
O6 Sr1 Sr1 131.54(6) 2_566 2_666
O4 Sr1 Sr1 32.01(5) . 2_666
O1 Sr1 Sr1 72.85(7) . 2_666
O9 Sr1 Sr1 113.49(6) 2_566 2_666
O3 Sr1 Sr1 77.51(5) . 2_666
O2 Sr1 Sr1 102.74(9) . 2_566
O7 Sr1 Sr1 136.99(6) . 2_566
O4 Sr1 Sr1 108.69(6) 2_666 2_566
O9 Sr1 Sr1 35.12(6) . 2_566
O6 Sr1 Sr1 68.18(5) 2_566 2_566
O4 Sr1 Sr1 78.51(6) . 2_566
O1 Sr1 Sr1 149.49(12) . 2_566
O9 Sr1 Sr1 31.94(6) 2_566 2_566
O3 Sr1 Sr1 74.71(5) . 2_566
Sr1 Sr1 Sr1 93.990(13) 2_666 2_566
O2 Sr1 H7B 76.3 . .
O7 Sr1 H7B 15.2 . .
O4 Sr1 H7B 90.9 2_666 .
O9 Sr1 H7B 112.5 . .
O6 Sr1 H7B 54.3 2_566 .
O4 Sr1 H7B 153.0 . .
O1 Sr1 H7B 87.1 . .
O9 Sr1 H7B 120.5 2_566 .
O3 Sr1 H7B 148.4 . .
Sr1 Sr1 H7B 122.7 2_666 .
Sr1 Sr1 H7B 122.5 2_566 .
O2 Sr1 H2A 13.6 . .
O7 Sr1 H2A 65.7 . .
O4 Sr1 H2A 137.9 2_666 .
O9 Sr1 H2A 143.7 . .
O6 Sr1 H2A 83.7 2_566 .
O4 Sr1 H2A 127.3 . .
O1 Sr1 H2A 71.0 . .
O9 Sr1 H2A 83.7 2_566 .
O3 Sr1 H2A 85.5 . .
Sr1 Sr1 H2A 142.8 2_666 .
Sr1 Sr1 H2A 113.2 2_566 .
H7B Sr1 H2A 63.7 . .
O5 Cu1 O5 180 2_567 .
O5 Cu1 N1 82.02(10) 2_567 2_567
O5 Cu1 N1 97.98(10) . 2_567
O5 Cu1 N1 97.98(10) 2_567 .
O5 Cu1 N1 82.02(10) . .
N1 Cu1 N1 180 2_567 .
O5 Cu1 Cl1 94.34(8) 2_567 .
O5 Cu1 Cl1 85.66(8) . .
N1 Cu1 Cl1 91.34(8) 2_567 .
N1 Cu1 Cl1 88.66(8) . .
O5 Cu1 Cl1 85.66(8) 2_567 2_567
O5 Cu1 Cl1 94.34(8) . 2_567
N1 Cu1 Cl1 88.66(8) 2_567 2_567
N1 Cu1 Cl1 91.34(8) . 2_567
Cl1 Cu1 Cl1 180 . 2_567
N1 C1 C2 120.2(3) . .
N1 C1 H1 118(3) . .
C2 C1 H1 122(3) . .
N2 C2 C1 122.4(3) . .
N2 C2 H2 117.2(10) . .
C1 C2 H2 120.3(10) . .
N2 C3 C4 121.4(3) . .
N2 C3 C6 115.0(3) . .
C4 C3 C6 123.5(3) . .
N1 C4 C3 120.7(3) . .
N1 C4 C5 114.6(3) . .
C3 C4 C5 124.7(3) . .
O6 C5 O5 126.1(3) . .
O6 C5 C4 118.9(3) . .
O5 C5 C4 115.0(3) . .
O4 C6 O3 124.4(3) . .
O4 C6 C3 115.9(3) . .
O3 C6 C3 119.6(3) . .
C1 N1 C4 118.1(3) . .
C1 N1 Cu1 129.6(2) . .
C4 N1 Cu1 112.3(2) . .
C2 N2 C3 117.1(3) . .
Sr1 O1 H1B 108.8 . .
Sr1 O1 H1A 103.3 . .
H1B O1 H1A 88.7 . .
C6 O3 Sr1 87.62(19) . .
C6 O4 Sr1 142.0(2) . 2_666
C6 O4 Sr1 100.6(2) . .
Sr1 O4 Sr1 115.47(8) 2_666 .
C5 O5 Cu1 114.9(2) . .
C5 O6 Sr1 144.0(2) . 2_566
Sr1 O7 H7B 110.2 . .
Sr1 O7 H7A 139.2 . .
H7B O7 H7A 102.2 . .
Sr1 O2 H2B 131.8 . .
Sr1 O2 H2A 116.7 . .
H2B O2 H2A 111.4 . .
Sr1 O9 Sr1 112.94(10) . 2_566
Sr1 O9 H9A 118.7 . .
Sr1 O9 H9A 111.4 2_566 .
Sr1 O9 H9B 127.2 . .
Sr1 O9 H9B 85.8 2_566 .
H9A O9 H9B 95.8 . .
H9WB O10 H10W 95.8 . .

loop_
_geom_bond_atom_site_label_1
_geom_bond_atom_site_label_2
_geom_bond_distance
_geom_bond_site_symmetry_2
Sr1 O2 2.508(3) .
Sr1 O7 2.519(3) .
Sr1 O4 2.612(2) 2_666
Sr1 O9 2.625(3) .
Sr1 O6 2.647(2) 2_566
Sr1 O4 2.649(2) .
Sr1 O1 2.713(3) .
Sr1 O9 2.854(3) 2_566
Sr1 O3 2.921(2) .
Sr1 H7B 2.9018 .
Sr1 H2A 2.9368 .
Cu1 O5 1.981(2) 2_567
Cu1 O5 1.981(2) .
Cu1 N1 1.995(3) 2_567
Cu1 N1 1.995(3) .
Cu1 Cl1 2.7480(10) .
Cu1 Cl1 2.7480(10) 2_567
C1 N1 1.336(4) .
C1 C2 1.383(5) .
C1 H1 0.94(4) .
C2 N2 1.326(5) .
C2 H2 1.013(18) .
C3 N2 1.341(4) .
C3 C4 1.383(4) .
C3 C6 1.514(4) .
C4 N1 1.342(4) .
C4 C5 1.509(4) .
C5 O6 1.232(4) .
C5 O5 1.273(4) .
C6 O4 1.248(4) .
C6 O3 1.253(4) .
O1 H1B 0.7573 .
O1 H1A 0.9283 .
O4 Sr1 2.612(2) 2_666
O6 Sr1 2.647(2) 2_566
O7 H7B 0.8124 .
O7 H7A 0.9438 .
O2 H2B 0.9216 .
O2 H2A 0.7718 .
O9 Sr1 2.854(3) 2_566
O9 H9A 0.9416 .
O9 H9B 0.9096 .
O10 H9WB 0.8836 .
O10 H10W 0.8162 .
